data_4509548
loop_
_publ_author_name
'Clark, Thomas E.'
'Makha, Mohamed'
'Sobolev, Alexandre N.'
'Su, Dian'
'Rohrs, Henry'
'Gross, Michael L.'
'Raston, Colin L.'

_publ_section_title
;
 Organization of Lower RimO-Alkylatedp-Phosphonic Acid Calix[4]arenes
;
_journal_issue 8
_journal_name_full 'Crystal Growth &amp; Design'
_journal_page_first 3575
_journal_paper_doi 10.1021/cg900315h
_journal_volume 9
_journal_year 2009
_chemical_formula_moiety 'C60 H92 O16 P4, H2 O'
_chemical_formula_sum 'C60 H94 O17 P4'
_chemical_formula_weight 1211.23
_chemical_name_systematic
; 
 ? 
;
_space_group_IT_number 14
_symmetry_cell_setting monoclinic
_symmetry_space_group_name_Hall '-P 2ybc'
_symmetry_space_group_name_H-M 'P 1 21/c 1'
_atom_sites_solution_hydrogens geom
_atom_sites_solution_primary direct
_atom_sites_solution_secondary difmap
_audit_creation_method SHELXL-97
_cell_angle_alpha 90.0
_cell_angle_beta 106.740(5)
_cell_angle_gamma 90.0
_cell_formula_units_Z 4
_cell_length_a 13.247(4)
_cell_length_b 31.900(10)
_cell_length_c 15.996(5)
_cell_measurement_reflns_used 4476
_cell_measurement_temperature 153(2)
_cell_measurement_theta_max 25.0
_cell_measurement_theta_min 2.18
_cell_volume 6473(3)
_computing_cell_refinement 'Bruker SAINT'
_computing_data_collection 'Bruker SMART'
_computing_data_reduction 'Bruker SAINT'
_computing_molecular_graphics 'Bruker SHELXTL, v. 5.1'
_computing_publication_material 'Bruker SHELXTL, v. 5.1'
_computing_structure_refinement 'Bruker SHELXTL, v. 5.1'
_computing_structure_solution 'Bruker SHELXTL, v. 5.1'
_diffrn_ambient_temperature 153(2)
_diffrn_measured_fraction_theta_full 0.940
_diffrn_measured_fraction_theta_max 0.940
_diffrn_measurement_device_type 'Bruker AXS CCD'
_diffrn_measurement_method '\w scans'
_diffrn_radiation_monochromator graphite
_diffrn_radiation_source 'sealed tube'
_diffrn_radiation_type MoK\a
_diffrn_radiation_wavelength 0.71073
_diffrn_reflns_av_R_equivalents 0.1683
_diffrn_reflns_av_sigmaI/netI 0.1991
_diffrn_reflns_limit_h_max 15
_diffrn_reflns_limit_h_min -15
_diffrn_reflns_limit_k_max 37
_diffrn_reflns_limit_k_min -37
_diffrn_reflns_limit_l_max 19
_diffrn_reflns_limit_l_min -19
_diffrn_reflns_number 38031
_diffrn_reflns_theta_full 25.00
_diffrn_reflns_theta_max 25.00
_diffrn_reflns_theta_min 1.28
_exptl_absorpt_coefficient_mu 0.182
_exptl_absorpt_correction_T_max 0.9733
_exptl_absorpt_correction_T_min 0.9560
_exptl_absorpt_correction_type multi-scan
_exptl_absorpt_process_details 'SADABS (Bruker, 1997)'
_exptl_crystal_colour colorless
_exptl_crystal_density_diffrn 1.243
_exptl_crystal_density_meas ?
_exptl_crystal_density_method 'not measured'
_exptl_crystal_description prism
_exptl_crystal_F_000 2600
_exptl_crystal_size_max 0.25
_exptl_crystal_size_mid 0.25
_exptl_crystal_size_min 0.15
_refine_diff_density_max 0.637
_refine_diff_density_min -0.461
_refine_diff_density_rms 0.110
_refine_ls_extinction_coef 0.0125(10)
_refine_ls_extinction_expression Fc^*^=kFc[1+0.001xFc^2^\l^3^/sin(2\q)]^-1/4^
_refine_ls_extinction_method SHELXL
_refine_ls_goodness_of_fit_ref 1.001
_refine_ls_hydrogen_treatment constr
_refine_ls_matrix_type full
_refine_ls_number_parameters 734
_refine_ls_number_reflns 10706
_refine_ls_number_restraints 33
_refine_ls_restrained_S_all 1.002
_refine_ls_R_factor_all 0.2063
_refine_ls_R_factor_gt 0.1093
_refine_ls_shift/su_max 0.001
_refine_ls_shift/su_mean 0.000
_refine_ls_structure_factor_coef Fsqd
_refine_ls_weighting_details 'calc w=1/[\s^2^(Fo^2^)+(0.1300P)^2^+4.0000P] where P=(Fo^2^+2Fc^2^)/3'
_refine_ls_weighting_scheme calc
_refine_ls_wR_factor_gt 0.2210
_refine_ls_wR_factor_ref 0.2668
_reflns_number_gt 5340
_reflns_number_total 10706
_reflns_threshold_expression >2sigma(I)
_cod_data_source_file cg900315hsup5.cif
_cod_data_source_block 717635
_cod_depositor_comments
;
The following automatic conversions were performed:

'_symmetry_cell_setting' value 'Monoclinic' changed to 'monoclinic'
according to /home/saulius/struct/CIF-dictionaries/cif_core.dic
dictionary named 'cif_core.dic' version 2.4.2 from 2011-04-26.

Automatic conversion script
Id: cif_fix_values 1891 2012-01-12 08:04:46Z andrius 

The following automatic conversions were performed:

'_exptl_crystal_density_meas' value 'not measured' was changed to '?'
- the value is perceived as not measured.

Automatic conversion script
Id: cif_fix_values 3008 2015-01-20 13:52:24Z robertas 
;
_cod_original_sg_symbol_H-M 'P 21/c'
_cod_database_code 4509548

loop_
_symmetry_equiv_pos_as_xyz
'x, y, z'
'-x, y+1/2, -z+1/2'
'-x, -y, -z'
'x, -y-1/2, z-1/2'

loop_
_atom_site_label
_atom_site_type_symbol
_atom_site_fract_x
_atom_site_fract_y
_atom_site_fract_z
_atom_site_U_iso_or_equiv
_atom_site_adp_type
_atom_site_occupancy
_atom_site_symmetry_multiplicity
_atom_site_calc_flag
_atom_site_refinement_flags
_atom_site_disorder_assembly
_atom_site_disorder_group
O1 O 0.7600(4) 0.56940(14) 0.1304(3) 0.0255(12) Uani 1 1 d . . .
C11 C 0.7352(5) 0.5780(2) 0.0420(4) 0.0217(16) Uani 1 1 d . . .
C12 C 0.7864(5) 0.5540(2) -0.0071(4) 0.0188(15) Uani 1 1 d . . .
C13 C 0.7664(5) 0.5643(2) -0.0945(4) 0.0220(16) Uani 1 1 d . . .
H13 H 0.7987 0.5483 -0.1298 0.026 Uiso 1 1 calc R . .
C14 C 0.7019(5) 0.5969(2) -0.1317(4) 0.0202(16) Uani 1 1 d . . .
C15 C 0.6540(5) 0.6210(2) -0.0808(4) 0.0225(16) Uani 1 1 d . . .
H15 H 0.6082 0.6433 -0.1070 0.027 Uiso 1 1 calc R . .
C16 C 0.6725(5) 0.6128(2) 0.0074(4) 0.0180(15) Uani 1 1 d . . .
C101 C 0.6771(8) 0.5499(2) 0.1592(5) 0.047(2) Uani 1 1 d . . .
H10A H 0.6083 0.5593 0.1203 0.057 Uiso 1 1 calc R . .
H10B H 0.6823 0.5602 0.2187 0.057 Uiso 1 1 calc R . .
C102 C 0.6776(7) 0.5038(3) 0.1610(6) 0.052(2) Uani 1 1 d . . .
H10C H 0.7488 0.4938 0.1938 0.062 Uiso 1 1 calc R . .
H10D H 0.6617 0.4930 0.1006 0.062 Uiso 1 1 calc R . .
C103 C 0.5975(7) 0.4869(3) 0.2032(6) 0.052(3) Uani 1 1 d . . .
H10E H 0.6121 0.4567 0.2152 0.063 Uiso 1 1 calc R . .
H10F H 0.6090 0.5011 0.2603 0.063 Uiso 1 1 calc R . .
C104 C 0.4843(8) 0.4915(3) 0.1539(7) 0.067(3) Uani 1 1 d . . .
H10G H 0.4407 0.4794 0.1880 0.101 Uiso 1 1 calc R . .
H10H H 0.4704 0.4767 0.0980 0.101 Uiso 1 1 calc R . .
H10I H 0.4672 0.5212 0.1434 0.101 Uiso 1 1 calc R . .
C121 C 0.5312(6) 0.5935(2) -0.3845(4) 0.0306(18) Uani 1 1 d . . .
H12A H 0.5874 0.5889 -0.4131 0.037 Uiso 1 1 calc R . .
H12B H 0.5013 0.6218 -0.4003 0.037 Uiso 1 1 calc R . .
C122 C 0.4474(8) 0.5613(3) -0.4145(6) 0.064(3) Uani 1 1 d . . .
H12C H 0.4175 0.5633 -0.4780 0.096 Uiso 1 1 calc R . .
H12D H 0.3918 0.5662 -0.3863 0.096 Uiso 1 1 calc R . .
H12E H 0.4777 0.5334 -0.3990 0.096 Uiso 1 1 calc R . .
C131 C 0.7408(7) 0.6881(2) -0.2151(5) 0.046(2) Uani 1 1 d . . .
H13A H 0.7880 0.6910 -0.2528 0.055 Uiso 1 1 calc R . .
H13B H 0.7835 0.6784 -0.1569 0.055 Uiso 1 1 calc R . .
C132 C 0.6929(10) 0.7287(3) -0.2070(10) 0.117(6) Uani 1 1 d . . .
H13C H 0.7484 0.7491 -0.1815 0.176 Uiso 1 1 calc R . .
H13D H 0.6468 0.7257 -0.1691 0.176 Uiso 1 1 calc R . .
H13E H 0.6514 0.7383 -0.2648 0.176 Uiso 1 1 calc R . .
P1 P 0.68460(15) 0.61000(6) -0.24394(11) 0.0233(5) Uani 1 1 d . . .
O11 O 0.7715(4) 0.59670(15) -0.2769(3) 0.0325(13) Uani 1 1 d . . .
O12 O 0.5745(4) 0.59024(15) -0.2910(3) 0.0326(13) Uani 1 1 d . . .
O13 O 0.6589(4) 0.65803(15) -0.2525(3) 0.0338(13) Uani 1 1 d . . .
C1 C 0.8652(5) 0.5208(2) 0.0366(4) 0.0216(16) Uani 1 1 d . . .
H1A H 0.8354 0.5031 0.0746 0.026 Uiso 1 1 calc R . .
H1B H 0.8810 0.5025 -0.0081 0.026 Uiso 1 1 calc R . .
O2 O 0.9612(4) 0.50316(13) 0.2178(3) 0.0211(11) Uani 1 1 d . . .
C21 C 1.0069(5) 0.5340(2) 0.1797(4) 0.0197(16) Uani 1 1 d . . .
C22 C 1.0891(5) 0.5574(2) 0.2314(4) 0.0222(16) Uani 1 1 d . . .
C23 C 1.1410(5) 0.5860(2) 0.1914(4) 0.0222(16) Uani 1 1 d . . .
H23 H 1.1999 0.6014 0.2253 0.027 Uiso 1 1 calc R . .
C24 C 1.1049(5) 0.5914(2) 0.1012(4) 0.0196(16) Uani 1 1 d . . .
C25 C 1.0170(5) 0.5705(2) 0.0528(4) 0.0219(16) Uani 1 1 d . . .
H25 H 0.9914 0.5759 -0.0081 0.026 Uiso 1 1 calc R . .
C26 C 0.9641(5) 0.5415(2) 0.0901(4) 0.0197(16) Uani 1 1 d . . .
C201 C 1.0024(6) 0.4621(2) 0.2084(4) 0.0288(18) Uani 1 1 d . . .
H20A H 1.0780 0.4608 0.2415 0.035 Uiso 1 1 calc R . .
H20B H 0.9956 0.4566 0.1462 0.035 Uiso 1 1 calc R . .
C202 C 0.9425(7) 0.4299(2) 0.2423(5) 0.037(2) Uani 1 1 d . . .
H20C H 0.8665 0.4331 0.2113 0.044 Uiso 1 1 calc R . .
H20D H 0.9645 0.4018 0.2282 0.044 Uiso 1 1 calc R . .
C203 C 0.9567(7) 0.4322(2) 0.3381(5) 0.040(2) Uani 1 1 d . . .
H20E H 0.9400 0.4610 0.3531 0.048 Uiso 1 1 calc R . .
H20F H 1.0317 0.4267 0.3693 0.048 Uiso 1 1 calc R . .
C204 C 0.8884(7) 0.4012(3) 0.3704(6) 0.051(2) Uani 1 1 d . . .
H20G H 0.9018 0.4044 0.4336 0.077 Uiso 1 1 calc R . .
H20H H 0.9057 0.3726 0.3572 0.077 Uiso 1 1 calc R . .
H20I H 0.8139 0.4069 0.3410 0.077 Uiso 1 1 calc R . .
C221 C 1.3240(7) 0.5806(3) 0.0077(6) 0.059(3) Uani 1 1 d . . .
H22A H 1.3263 0.5497 0.0014 0.070 Uiso 1 1 calc R . .
H22B H 1.3604 0.5877 0.0693 0.070 Uiso 1 1 calc R . .
C222 C 1.3789(8) 0.6008(3) -0.0501(7) 0.078(4) Uani 1 1 d . . .
H22C H 1.4522 0.5911 -0.0345 0.117 Uiso 1 1 calc R . .
H22D H 1.3776 0.6313 -0.0431 0.117 Uiso 1 1 calc R . .
H22E H 1.3434 0.5934 -0.1109 0.117 Uiso 1 1 calc R . .
C231 C 1.1187(9) 0.6792(3) -0.0750(6) 0.073(3) Uani 1 1 d . . .
H23A H 1.1580 0.7031 -0.0416 0.088 Uiso 1 1 calc R . .
H23B H 1.1652 0.6651 -0.1049 0.088 Uiso 1 1 calc R . .
C232 C 1.0301(9) 0.6939(3) -0.1366(7) 0.086(4) Uani 1 1 d . . .
H23C H 1.0511 0.7135 -0.1757 0.130 Uiso 1 1 calc R . .
H23D H 0.9846 0.7084 -0.1072 0.130 Uiso 1 1 calc R . .
H23E H 0.9917 0.6703 -0.1705 0.130 Uiso 1 1 calc R . .
P2 P 1.17889(17) 0.62362(6) 0.05010(12) 0.0303(5) Uani 1 1 d . . .
O21 O 1.2636(4) 0.64667(16) 0.1116(3) 0.0358(13) Uani 1 1 d . . .
O22 O 1.2199(5) 0.59369(18) -0.0129(3) 0.0487(16) Uani 1 1 d . . .
O23 O 1.0918(4) 0.64998(16) -0.0153(3) 0.0460(15) Uani 1 1 d . . .
C2 C 1.1275(5) 0.5530(2) 0.3302(4) 0.0184(15) Uani 1 1 d . . .
H2A H 1.2036 0.5461 0.3483 0.022 Uiso 1 1 calc R . .
H2B H 1.0895 0.5296 0.3487 0.022 Uiso 1 1 calc R . .
O3 O 0.9213(4) 0.58503(13) 0.3226(3) 0.0224(11) Uani 1 1 d . . .
C31 C 1.0080(5) 0.6084(2) 0.3655(4) 0.0174(15) Uani 1 1 d U . .
C32 C 0.9900(5) 0.6489(2) 0.3915(4) 0.0182(15) Uani 1 1 d U . .
C33 C 1.0770(5) 0.6728(2) 0.4350(4) 0.0181(15) Uani 1 1 d U . .
H33 H 1.0664 0.7001 0.4549 0.022 Uiso 1 1 calc R . .
C34 C 1.1792(5) 0.6577(2) 0.4499(4) 0.0208(16) Uani 1 1 d . . .
C35 C 1.1929(6) 0.6181(2) 0.4180(4) 0.0217(17) Uani 1 1 d . . .
H35 H 1.2623 0.6077 0.4263 0.026 Uiso 1 1 calc R . .
C36 C 1.1092(6) 0.5937(2) 0.3750(4) 0.0194(16) Uani 1 1 d . . .
C301 C 0.8995(6) 0.5500(2) 0.3702(4) 0.0238(17) Uani 1 1 d . . .
H30A H 0.9669 0.5386 0.4078 0.029 Uiso 1 1 calc R . .
H30B H 0.8651 0.5278 0.3285 0.029 Uiso 1 1 calc R . .
C302 C 0.8292(6) 0.5612(2) 0.4265(4) 0.0230(17) Uani 1 1 d . . .
H30C H 0.7647 0.5752 0.3902 0.028 Uiso 1 1 calc R . .
H30D H 0.8666 0.5811 0.4725 0.028 Uiso 1 1 calc R . .
C303 C 0.7987(6) 0.5222(2) 0.4687(5) 0.0300(18) Uani 1 1 d . . .
H30E H 0.8631 0.5090 0.5071 0.036 Uiso 1 1 calc R . .
H30F H 0.7646 0.5017 0.4227 0.036 Uiso 1 1 calc R . .
C304 C 0.7229(6) 0.5328(2) 0.5227(5) 0.036(2) Uani 1 1 d . . .
H30G H 0.7050 0.5071 0.5489 0.053 Uiso 1 1 calc R . .
H30H H 0.6585 0.5454 0.4846 0.053 Uiso 1 1 calc R . .
H30I H 0.7569 0.5526 0.5690 0.053 Uiso 1 1 calc R . .
C321 C 1.3165(9) 0.6876(3) 0.6748(6) 0.069(3) Uani 1 1 d . . .
H32A H 1.3333 0.7179 0.6781 0.083 Uiso 1 1 calc R . .
H32B H 1.2409 0.6844 0.6707 0.083 Uiso 1 1 calc R . .
C322 C 1.3791(9) 0.6671(4) 0.7519(6) 0.088(4) Uani 1 1 d . . .
H32C H 1.3646 0.6795 0.8033 0.132 Uiso 1 1 calc R . .
H32D H 1.4539 0.6705 0.7563 0.132 Uiso 1 1 calc R . .
H32E H 1.3616 0.6372 0.7490 0.132 Uiso 1 1 calc R . .
C331 C 1.4742(7) 0.6994(3) 0.4846(7) 0.057(3) Uani 1 1 d . . .
H33A H 1.5296 0.6789 0.4829 0.068 Uiso 1 1 calc R . .
H33B H 1.4885 0.7096 0.5454 0.068 Uiso 1 1 calc R . .
C332 C 1.4775(8) 0.7353(3) 0.4261(7) 0.066(3) Uani 1 1 d . . .
H33C H 1.5471 0.7485 0.4452 0.099 Uiso 1 1 calc R . .
H33D H 1.4234 0.7558 0.4286 0.099 Uiso 1 1 calc R . .
H33E H 1.4644 0.7251 0.3661 0.099 Uiso 1 1 calc R . .
P3 P 1.28708(16) 0.68949(6) 0.50582(12) 0.0276(5) Uani 1 1 d . . .
O31 O 1.2614(4) 0.73366(15) 0.5095(3) 0.0383(14) Uani 1 1 d . . .
O32 O 1.3369(4) 0.66961(16) 0.5977(3) 0.0400(14) Uani 1 1 d . . .
O33 O 1.3721(4) 0.67922(16) 0.4580(3) 0.0378(14) Uani 1 1 d . . .
C3 C 0.8791(5) 0.6665(2) 0.3685(4) 0.0169(15) Uani 1 1 d U A .
H3A H 0.8782 0.6920 0.4036 0.020 Uiso 1 1 calc R . .
H3B H 0.8313 0.6456 0.3827 0.020 Uiso 1 1 calc R . .
O4 O 0.6854(3) 0.63562(13) 0.2501(3) 0.0198(11) Uani 1 1 d . . .
C41 C 0.7515(5) 0.65972(19) 0.2162(4) 0.0166(15) Uani 1 1 d . A .
C42 C 0.7223(5) 0.6660(2) 0.1256(4) 0.0178(15) Uani 1 1 d . . .
C43 C 0.7844(5) 0.6934(2) 0.0934(4) 0.0217(16) Uani 1 1 d . A .
H43 H 0.7676 0.6979 0.0322 0.026 Uiso 1 1 calc R . .
C44 C 0.8702(5) 0.7143(2) 0.1484(4) 0.0172(15) Uani 1 1 d . . .
C45 C 0.9011(5) 0.70512(19) 0.2375(4) 0.0165(15) Uani 1 1 d . A .
H45 H 0.9628 0.7176 0.2749 0.020 Uiso 1 1 calc R . .
C46 C 0.8404(5) 0.67732(19) 0.2717(4) 0.0167(15) Uani 1 1 d . . .
C401 C 0.6044(6) 0.6606(2) 0.2722(5) 0.0321(19) Uani 0.50 1 d P A 1
H40A H 0.5852 0.6848 0.2320 0.039 Uiso 0.50 1 calc PR A 1
H40B H 0.6317 0.6714 0.3324 0.039 Uiso 0.50 1 calc PR A 1
C402 C 0.5103(11) 0.6342(4) 0.2649(10) 0.023(3) Uiso 0.50 1 d P A 1
H40C H 0.4860 0.6219 0.2056 0.028 Uiso 0.50 1 calc PR A 1
H40D H 0.4527 0.6518 0.2738 0.028 Uiso 0.50 1 calc PR A 1
C403 C 0.5361(11) 0.5985(4) 0.3340(9) 0.023(3) Uiso 0.50 1 d P A 1
H40E H 0.5893 0.5796 0.3214 0.028 Uiso 0.50 1 calc PR A 1
H40F H 0.5675 0.6109 0.3924 0.028 Uiso 0.50 1 calc PR A 1
C404 C 0.445(2) 0.5741(8) 0.3355(17) 0.054(9) Uiso 0.50 1 d P A 1
H40G H 0.4659 0.5522 0.3801 0.081 Uiso 0.50 1 calc PR A 1
H40H H 0.4143 0.5611 0.2783 0.081 Uiso 0.50 1 calc PR A 1
H40I H 0.3925 0.5924 0.3494 0.081 Uiso 0.50 1 calc PR A 1
C41' C 0.6044(6) 0.6606(2) 0.2722(5) 0.0321(19) Uani 0.50 1 d P A 2
H41A H 0.5526 0.6711 0.2186 0.039 Uiso 0.50 1 calc PR A 2
H41B H 0.6363 0.6847 0.3091 0.039 Uiso 0.50 1 calc PR A 2
C42' C 0.5499(11) 0.6302(4) 0.3231(10) 0.027(3) Uiso 0.50 1 d P A 2
H42C H 0.6044 0.6151 0.3686 0.032 Uiso 0.50 1 calc PR A 2
H42D H 0.5067 0.6467 0.3525 0.032 Uiso 0.50 1 calc PR A 2
C43' C 0.4832(13) 0.6001(5) 0.2641(11) 0.042(4) Uiso 0.50 1 d P A 2
H43C H 0.5268 0.5831 0.2360 0.051 Uiso 0.50 1 calc PR A 2
H43D H 0.4300 0.6153 0.2176 0.051 Uiso 0.50 1 calc PR A 2
C44' C 0.4249(19) 0.5700(7) 0.3143(15) 0.035(6) Uiso 0.50 1 d P A 2
H44A H 0.3807 0.5501 0.2730 0.052 Uiso 0.50 1 calc PR A 2
H44B H 0.3807 0.5867 0.3414 0.052 Uiso 0.50 1 calc PR A 2
H44C H 0.4774 0.5546 0.3597 0.052 Uiso 0.50 1 calc PR A 2
C421 C 0.8645(6) 0.8337(2) 0.0948(4) 0.0252(17) Uani 1 1 d . A .
H42A H 0.9094 0.8373 0.0554 0.030 Uiso 1 1 calc R . .
H42B H 0.8780 0.8576 0.1361 0.030 Uiso 1 1 calc R . .
C422 C 0.7531(7) 0.8339(3) 0.0431(5) 0.050(2) Uani 1 1 d . . .
H42E H 0.7367 0.8605 0.0112 0.075 Uiso 1 1 calc R . .
H42F H 0.7085 0.8309 0.0821 0.075 Uiso 1 1 calc R . .
H42G H 0.7398 0.8106 0.0016 0.075 Uiso 1 1 calc R . .
C431 C 1.1227(6) 0.7219(2) 0.1596(5) 0.035(2) Uani 1 1 d . A .
H43A H 1.1609 0.7291 0.1167 0.042 Uiso 1 1 calc R . .
H43B H 1.0819 0.6960 0.1398 0.042 Uiso 1 1 calc R . .
C432 C 1.1995(7) 0.7151(3) 0.2473(5) 0.054(3) Uani 1 1 d . . .
H43E H 1.2475 0.6922 0.2438 0.081 Uiso 1 1 calc R . .
H43F H 1.1613 0.7077 0.2894 0.081 Uiso 1 1 calc R . .
H43G H 1.2401 0.7408 0.2663 0.081 Uiso 1 1 calc R . .
P4 P 0.93380(16) 0.75522(6) 0.10724(11) 0.0249(5) Uani 1 1 d . A .
O41 O 0.9168(4) 0.75399(14) 0.0124(3) 0.0277(12) Uani 1 1 d U . .
O42 O 0.8919(4) 0.79573(14) 0.1423(3) 0.0351(14) Uani 1 1 d . . .
O43 O 1.0519(4) 0.75573(14) 0.1650(3) 0.0270(12) Uani 1 1 d . . .
C4 C 0.6323(5) 0.6424(2) 0.0636(4) 0.0243(17) Uani 1 1 d . A .
H4A H 0.5934 0.6265 0.0975 0.029 Uiso 1 1 calc R . .
H4B H 0.5828 0.6626 0.0260 0.029 Uiso 1 1 calc R . .
O1W O 1.4134(5) 0.7055(2) 0.0953(6) 0.080(2) Uani 1 1 d D . .
H1W H 1.371(6) 0.687(2) 0.109(7) 0.120 Uiso 1 1 d D . .
H2W H 1.368(5) 0.724(2) 0.064(7) 0.120 Uiso 1 1 d D . .

loop_
_atom_site_aniso_label
_atom_site_aniso_U_11
_atom_site_aniso_U_22
_atom_site_aniso_U_33
_atom_site_aniso_U_23
_atom_site_aniso_U_13
_atom_site_aniso_U_12
O1 0.034(3) 0.041(3) 0.005(2) 0.004(2) 0.010(2) 0.002(2)
C11 0.019(4) 0.032(4) 0.013(4) -0.002(3) 0.002(3) -0.009(3)
C12 0.024(4) 0.021(4) 0.016(4) -0.006(3) 0.014(3) -0.006(3)
C13 0.027(4) 0.029(4) 0.015(4) -0.002(3) 0.014(3) -0.008(3)
C14 0.026(4) 0.026(4) 0.008(3) -0.002(3) 0.003(3) 0.004(3)
C15 0.028(4) 0.026(4) 0.014(4) 0.000(3) 0.007(3) 0.001(3)
C16 0.024(4) 0.023(4) 0.008(3) -0.003(3) 0.007(3) -0.001(3)
C101 0.093(7) 0.036(5) 0.025(5) 0.006(4) 0.038(5) -0.004(5)
C102 0.070(7) 0.051(6) 0.039(5) -0.008(4) 0.022(5) -0.012(5)
C103 0.060(7) 0.057(6) 0.050(6) -0.015(5) 0.031(5) -0.029(5)
C104 0.077(8) 0.060(7) 0.072(8) 0.007(5) 0.034(6) -0.019(6)
C121 0.035(5) 0.051(5) 0.004(4) 0.001(3) 0.004(3) 0.001(4)
C122 0.084(8) 0.076(7) 0.023(5) 0.003(5) -0.001(5) -0.020(6)
C131 0.077(7) 0.042(5) 0.033(5) -0.009(4) 0.037(5) -0.013(5)
C132 0.136(12) 0.039(7) 0.223(17) -0.032(8) 0.127(12) -0.012(7)
P1 0.0367(12) 0.0300(11) 0.0068(9) -0.0002(8) 0.0119(8) 0.0019(9)
O11 0.045(3) 0.046(3) 0.013(3) 0.004(2) 0.019(2) 0.009(3)
O12 0.048(3) 0.045(3) 0.006(2) 0.001(2) 0.010(2) -0.004(3)
O13 0.063(4) 0.032(3) 0.013(3) 0.002(2) 0.022(3) 0.001(3)
C1 0.036(4) 0.023(4) 0.010(4) -0.001(3) 0.012(3) -0.001(3)
O2 0.036(3) 0.022(3) 0.011(2) 0.0029(19) 0.017(2) 0.001(2)
C21 0.026(4) 0.024(4) 0.014(4) 0.000(3) 0.016(3) -0.001(3)
C22 0.028(4) 0.029(4) 0.008(4) 0.000(3) 0.003(3) 0.009(3)
C23 0.031(4) 0.028(4) 0.012(4) 0.000(3) 0.013(3) -0.003(3)
C24 0.022(4) 0.029(4) 0.010(3) -0.001(3) 0.008(3) 0.004(3)
C25 0.029(4) 0.026(4) 0.014(4) 0.006(3) 0.011(3) 0.009(3)
C26 0.031(4) 0.024(4) 0.009(4) -0.003(3) 0.012(3) 0.005(3)
C201 0.059(5) 0.022(4) 0.014(4) 0.006(3) 0.026(4) 0.011(4)
C202 0.060(6) 0.033(5) 0.021(4) 0.001(3) 0.018(4) -0.003(4)
C203 0.071(6) 0.029(4) 0.027(5) 0.003(4) 0.025(4) -0.001(4)
C204 0.070(7) 0.050(6) 0.044(6) 0.022(4) 0.032(5) 0.001(5)
C221 0.053(6) 0.077(7) 0.039(6) -0.014(5) 0.002(5) 0.018(5)
C222 0.050(6) 0.109(9) 0.091(9) -0.053(7) 0.048(6) -0.035(6)
C231 0.090(8) 0.076(7) 0.045(6) 0.026(5) 0.005(6) -0.040(6)
C232 0.115(10) 0.083(8) 0.050(7) 0.033(6) 0.006(7) -0.001(7)
P2 0.0419(13) 0.0389(12) 0.0137(10) 0.0027(9) 0.0137(9) -0.0105(10)
O21 0.044(3) 0.049(3) 0.020(3) -0.001(2) 0.018(3) -0.022(3)
O22 0.059(4) 0.071(4) 0.028(3) -0.014(3) 0.032(3) -0.017(3)
O23 0.055(4) 0.051(4) 0.028(3) 0.021(3) 0.006(3) -0.019(3)
C2 0.024(4) 0.021(4) 0.014(4) 0.006(3) 0.011(3) 0.004(3)
O3 0.038(3) 0.024(3) 0.009(2) -0.001(2) 0.012(2) -0.003(2)
C31 0.025(3) 0.021(3) 0.008(3) 0.006(2) 0.007(3) -0.004(3)
C32 0.029(3) 0.021(3) 0.008(3) 0.005(2) 0.011(3) -0.001(3)
C33 0.026(3) 0.022(3) 0.007(3) -0.001(2) 0.005(3) 0.002(3)
C34 0.032(4) 0.024(4) 0.008(3) 0.002(3) 0.009(3) -0.002(3)
C35 0.032(4) 0.030(4) 0.007(3) 0.008(3) 0.012(3) 0.005(3)
C36 0.035(4) 0.021(4) 0.007(3) 0.005(3) 0.013(3) 0.005(3)
C301 0.034(4) 0.018(4) 0.024(4) 0.000(3) 0.016(3) 0.002(3)
C302 0.036(4) 0.025(4) 0.012(4) -0.004(3) 0.013(3) -0.001(3)
C303 0.035(5) 0.031(4) 0.026(4) 0.004(3) 0.013(4) 0.002(4)
C304 0.048(5) 0.048(5) 0.018(4) 0.011(4) 0.020(4) 0.002(4)
C321 0.099(9) 0.082(7) 0.031(6) -0.013(5) 0.024(6) 0.006(6)
C322 0.093(9) 0.136(11) 0.025(6) -0.018(6) 0.002(6) 0.037(8)
C331 0.041(6) 0.061(7) 0.071(7) -0.001(5) 0.021(5) -0.011(5)
C332 0.073(7) 0.061(7) 0.078(8) -0.009(6) 0.042(6) -0.007(6)
P3 0.0308(12) 0.0309(12) 0.0216(11) -0.0033(9) 0.0082(9) -0.0002(9)
O31 0.039(3) 0.026(3) 0.044(3) -0.012(2) 0.003(3) -0.009(2)
O32 0.048(4) 0.052(4) 0.014(3) -0.004(2) -0.001(2) 0.009(3)
O33 0.030(3) 0.051(3) 0.037(3) -0.008(3) 0.016(3) -0.003(3)
C3 0.027(3) 0.019(3) 0.007(3) -0.001(2) 0.008(3) 0.004(3)
O4 0.032(3) 0.023(3) 0.009(2) -0.0004(19) 0.013(2) -0.002(2)
C41 0.021(4) 0.020(4) 0.012(4) 0.004(3) 0.010(3) 0.008(3)
C42 0.013(4) 0.028(4) 0.012(4) 0.001(3) 0.002(3) 0.006(3)
C43 0.028(4) 0.032(4) 0.010(4) 0.000(3) 0.013(3) 0.005(3)
C44 0.017(4) 0.023(4) 0.012(4) -0.002(3) 0.006(3) 0.001(3)
C45 0.016(4) 0.021(4) 0.010(3) 0.003(3) 0.000(3) 0.004(3)
C46 0.028(4) 0.020(4) 0.005(3) 0.001(3) 0.010(3) 0.008(3)
C401 0.040(5) 0.027(4) 0.037(5) -0.008(3) 0.023(4) 0.000(4)
C41' 0.040(5) 0.027(4) 0.037(5) -0.008(3) 0.023(4) 0.000(4)
C421 0.039(5) 0.019(4) 0.024(4) 0.005(3) 0.019(4) 0.006(3)
C422 0.051(6) 0.081(7) 0.024(5) -0.007(4) 0.019(4) 0.008(5)
C431 0.040(5) 0.033(5) 0.039(5) 0.002(4) 0.023(4) -0.005(4)
C432 0.065(7) 0.072(7) 0.028(5) 0.015(5) 0.021(5) 0.022(5)
P4 0.0450(13) 0.0235(11) 0.0113(9) 0.0029(8) 0.0163(9) 0.0019(9)
O41 0.048(3) 0.034(3) 0.006(2) 0.003(2) 0.016(2) 0.002(2)
O42 0.072(4) 0.025(3) 0.016(3) 0.007(2) 0.025(3) 0.015(3)
O43 0.039(3) 0.028(3) 0.019(3) 0.002(2) 0.017(2) -0.006(2)
C4 0.028(4) 0.033(4) 0.015(4) -0.001(3) 0.012(3) 0.001(3)
O1W 0.045(4) 0.060(5) 0.131(7) 0.051(4) 0.018(5) 0.000(3)

loop_
_atom_type_symbol
_atom_type_description
_atom_type_scat_dispersion_real
_atom_type_scat_dispersion_imag
_atom_type_scat_source
C C 0.0033 0.0016 'International Tables Vol C Tables 4.2.6.8 and 6.1.1.4'
H H 0.0000 0.0000 'International Tables Vol C Tables 4.2.6.8 and 6.1.1.4'
O O 0.0106 0.0060 'International Tables Vol C Tables 4.2.6.8 and 6.1.1.4'
P P 0.1023 0.0942 'International Tables Vol C Tables 4.2.6.8 and 6.1.1.4'

loop_
_geom_angle_atom_site_label_1
_geom_angle_atom_site_label_2
_geom_angle_atom_site_label_3
_geom_angle
C11 O1 C101 115.6(5)
O1 C11 C16 120.0(6)
O1 C11 C12 117.0(6)
C16 C11 C12 122.4(6)
C13 C12 C11 116.9(6)
C13 C12 C1 122.7(6)
C11 C12 C1 120.2(6)
C14 C13 C12 122.2(6)
C14 C13 H13 118.9
C12 C13 H13 118.9
C13 C14 C15 119.8(6)
C13 C14 P1 119.8(5)
C15 C14 P1 120.4(5)
C16 C15 C14 120.7(6)
C16 C15 H15 119.6
C14 C15 H15 119.6
C15 C16 C11 117.7(6)
C15 C16 C4 120.0(6)
C11 C16 C4 122.2(6)
O1 C101 C102 115.8(7)
O1 C101 H10A 108.3
C102 C101 H10A 108.3
O1 C101 H10B 108.3
C102 C101 H10B 108.3
H10A C101 H10B 107.4
C101 C102 C103 111.4(8)
C101 C102 H10C 109.4
C103 C102 H10C 109.4
C101 C102 H10D 109.4
C103 C102 H10D 109.4
H10C C102 H10D 108.0
C104 C103 C102 117.3(8)
C104 C103 H10E 108.0
C102 C103 H10E 108.0
C104 C103 H10F 108.0
C102 C103 H10F 108.0
H10E C103 H10F 107.2
C103 C104 H10G 109.5
C103 C104 H10H 109.5
H10G C104 H10H 109.5
C103 C104 H10I 109.5
H10G C104 H10I 109.5
H10H C104 H10I 109.5
O12 C121 C122 108.8(6)
O12 C121 H12A 109.9
C122 C121 H12A 109.9
O12 C121 H12B 109.9
C122 C121 H12B 109.9
H12A C121 H12B 108.3
C121 C122 H12C 109.5
C121 C122 H12D 109.5
H12C C122 H12D 109.5
C121 C122 H12E 109.5
H12C C122 H12E 109.5
H12D C122 H12E 109.5
O13 C131 C132 109.3(8)
O13 C131 H13A 109.8
C132 C131 H13A 109.8
O13 C131 H13B 109.8
C132 C131 H13B 109.8
H13A C131 H13B 108.3
C131 C132 H13C 109.5
C131 C132 H13D 109.5
H13C C132 H13D 109.5
C131 C132 H13E 109.5
H13C C132 H13E 109.5
H13D C132 H13E 109.5
O11 P1 O13 115.2(3)
O11 P1 O12 115.5(3)
O13 P1 O12 101.7(3)
O11 P1 C14 114.0(3)
O13 P1 C14 106.1(3)
O12 P1 C14 102.7(3)
C121 O12 P1 120.4(4)
C131 O13 P1 119.7(5)
C26 C1 C12 109.2(5)
C26 C1 H1A 109.8
C12 C1 H1A 109.8
C26 C1 H1B 109.8
C12 C1 H1B 109.8
H1A C1 H1B 108.3
C21 O2 C201 111.9(5)
C22 C21 O2 119.3(6)
C22 C21 C26 122.5(6)
O2 C21 C26 118.1(6)
C21 C22 C23 118.9(6)
C21 C22 C2 122.9(6)
C23 C22 C2 118.2(6)
C24 C23 C22 119.1(6)
C24 C23 H23 120.4
C22 C23 H23 120.4
C25 C24 C23 120.4(6)
C25 C24 P2 120.9(5)
C23 C24 P2 118.6(5)
C24 C25 C26 122.1(6)
C24 C25 H25 119.0
C26 C25 H25 119.0
C25 C26 C21 116.5(6)
C25 C26 C1 121.0(6)
C21 C26 C1 122.6(6)
O2 C201 C202 109.3(6)
O2 C201 H20A 109.8
C202 C201 H20A 109.8
O2 C201 H20B 109.8
C202 C201 H20B 109.8
H20A C201 H20B 108.3
C203 C202 C201 114.6(6)
C203 C202 H20C 108.6
C201 C202 H20C 108.6
C203 C202 H20D 108.6
C201 C202 H20D 108.6
H20C C202 H20D 107.6
C202 C203 C204 113.9(7)
C202 C203 H20E 108.8
C204 C203 H20E 108.8
C202 C203 H20F 108.8
C204 C203 H20F 108.8
H20E C203 H20F 107.7
C203 C204 H20G 109.5
C203 C204 H20H 109.5
H20G C204 H20H 109.5
C203 C204 H20I 109.5
H20G C204 H20I 109.5
H20H C204 H20I 109.5
O22 C221 C222 110.7(8)
O22 C221 H22A 109.5
C222 C221 H22A 109.5
O22 C221 H22B 109.5
C222 C221 H22B 109.5
H22A C221 H22B 108.1
C221 C222 H22C 109.5
C221 C222 H22D 109.5
H22C C222 H22D 109.5
C221 C222 H22E 109.5
H22C C222 H22E 109.5
H22D C222 H22E 109.5
C232 C231 O23 111.6(9)
C232 C231 H23A 109.3
O23 C231 H23A 109.3
C232 C231 H23B 109.3
O23 C231 H23B 109.3
H23A C231 H23B 108.0
C231 C232 H23C 109.5
C231 C232 H23D 109.5
H23C C232 H23D 109.5
C231 C232 H23E 109.5
H23C C232 H23E 109.5
H23D C232 H23E 109.5
O21 P2 O23 117.2(3)
O21 P2 O22 113.1(3)
O23 P2 O22 102.7(3)
O21 P2 C24 113.6(3)
O23 P2 C24 102.8(3)
O22 P2 C24 106.2(3)
C221 O22 P2 121.8(5)
C231 O23 P2 120.9(6)
C22 C2 C36 110.9(5)
C22 C2 H2A 109.5
C36 C2 H2A 109.5
C22 C2 H2B 109.5
C36 C2 H2B 109.5
H2A C2 H2B 108.0
C31 O3 C301 115.2(5)
O3 C31 C36 121.0(6)
O3 C31 C32 117.3(6)
C36 C31 C32 121.4(6)
C33 C32 C31 117.9(6)
C33 C32 C3 121.7(6)
C31 C32 C3 120.4(6)
C32 C33 C34 121.4(6)
C32 C33 H33 119.3
C34 C33 H33 119.3
C33 C34 C35 118.3(6)
C33 C34 P3 119.5(5)
C35 C34 P3 122.2(5)
C36 C35 C34 121.9(7)
C36 C35 H35 119.1
C34 C35 H35 119.1
C35 C36 C31 118.8(6)
C35 C36 C2 120.1(6)
C31 C36 C2 120.8(6)
O3 C301 C302 112.7(5)
O3 C301 H30A 109.1
C302 C301 H30A 109.1
O3 C301 H30B 109.1
C302 C301 H30B 109.1
H30A C301 H30B 107.8
C301 C302 C303 111.0(5)
C301 C302 H30C 109.4
C303 C302 H30C 109.4
C301 C302 H30D 109.4
C303 C302 H30D 109.4
H30C C302 H30D 108.0
C302 C303 C304 111.6(6)
C302 C303 H30E 109.3
C304 C303 H30E 109.3
C302 C303 H30F 109.3
C304 C303 H30F 109.3
H30E C303 H30F 108.0
C303 C304 H30G 109.5
C303 C304 H30H 109.5
H30G C304 H30H 109.5
C303 C304 H30I 109.5
H30G C304 H30I 109.5
H30H C304 H30I 109.5
C322 C321 O32 110.4(8)
C322 C321 H32A 109.6
O32 C321 H32A 109.6
C322 C321 H32B 109.6
O32 C321 H32B 109.6
H32A C321 H32B 108.1
C321 C322 H32C 109.5
C321 C322 H32D 109.5
H32C C322 H32D 109.5
C321 C322 H32E 109.5
H32C C322 H32E 109.5
H32D C322 H32E 109.5
O33 C331 C332 110.6(8)
O33 C331 H33A 109.5
C332 C331 H33A 109.5
O33 C331 H33B 109.5
C332 C331 H33B 109.5
H33A C331 H33B 108.1
C331 C332 H33C 109.5
C331 C332 H33D 109.5
H33C C332 H33D 109.5
C331 C332 H33E 109.5
H33C C332 H33E 109.5
H33D C332 H33E 109.5
O31 P3 O32 113.3(3)
O31 P3 O33 115.5(3)
O32 P3 O33 101.9(3)
O31 P3 C34 114.2(3)
O32 P3 C34 107.7(3)
O33 P3 C34 102.9(3)
C321 O32 P3 120.4(5)
C331 O33 P3 120.3(5)
C32 C3 C46 110.4(5)
C32 C3 H3A 109.6
C46 C3 H3A 109.6
C32 C3 H3B 109.6
C46 C3 H3B 109.6
H3A C3 H3B 108.1
C41 O4 C401 112.5(5)
C46 C41 O4 119.6(5)
C46 C41 C42 122.6(6)
O4 C41 C42 117.8(6)
C43 C42 C41 117.0(6)
C43 C42 C4 120.4(6)
C41 C42 C4 122.5(6)
C44 C43 C42 121.9(6)
C44 C43 H43 119.1
C42 C43 H43 119.1
C43 C44 C45 119.4(6)
C43 C44 P4 120.4(5)
C45 C44 P4 120.0(5)
C44 C45 C46 119.7(6)
C44 C45 H45 120.2
C46 C45 H45 120.2
C41 C46 C45 119.1(6)
C41 C46 C3 122.6(6)
C45 C46 C3 118.3(6)
O4 C401 C402 109.5(7)
O4 C401 H40A 109.8
C402 C401 H40A 109.8
O4 C401 H40B 109.8
C402 C401 H40B 109.8
H40A C401 H40B 108.2
C401 C402 C403 110.6(11)
C401 C402 H40C 109.5
C403 C402 H40C 109.5
C401 C402 H40D 109.5
C403 C402 H40D 109.5
H40C C402 H40D 108.1
C404 C403 C402 113.2(15)
C404 C403 H40E 108.9
C402 C403 H40E 108.9
C404 C403 H40F 108.9
C402 C403 H40F 108.9
H40E C403 H40F 107.8
C403 C404 H40G 109.5
C403 C404 H40H 109.5
H40G C404 H40H 109.5
C403 C404 H40I 109.5
H40G C404 H40I 109.5
H40H C404 H40I 109.5
C43' C42' H42C 109.5
C43' C42' H42D 109.5
H42C C42' H42D 108.1
C42' C43' C44' 111.3(15)
C42' C43' H43C 109.4
C44' C43' H43C 109.4
C42' C43' H43D 109.4
C44' C43' H43D 109.4
H43C C43' H43D 108.0
C43' C44' H44A 109.5
C43' C44' H44B 109.5
H44A C44' H44B 109.5
C43' C44' H44C 109.5
H44A C44' H44C 109.5
H44B C44' H44C 109.5
O42 C421 C422 111.5(6)
O42 C421 H42A 109.3
C422 C421 H42A 109.3
O42 C421 H42B 109.3
C422 C421 H42B 109.3
H42A C421 H42B 108.0
C421 C422 H42E 109.5
C421 C422 H42F 109.5
H42E C422 H42F 109.5
C421 C422 H42G 109.5
H42E C422 H42G 109.5
H42F C422 H42G 109.5
O43 C431 C432 109.3(6)
O43 C431 H43A 109.8
C432 C431 H43A 109.8
O43 C431 H43B 109.8
C432 C431 H43B 109.8
H43A C431 H43B 108.3
C431 C432 H43E 109.5
C431 C432 H43F 109.5
H43E C432 H43F 109.5
C431 C432 H43G 109.5
H43E C432 H43G 109.5
H43F C432 H43G 109.5
O41 P4 O43 116.0(3)
O41 P4 O42 115.2(3)
O43 P4 O42 100.1(3)
O41 P4 C44 114.5(3)
O43 P4 C44 106.7(3)
O42 P4 C44 102.6(3)
C421 O42 P4 124.9(4)
C431 O43 P4 120.7(4)
C16 C4 C42 110.9(5)
C16 C4 H4A 109.5
C42 C4 H4A 109.5
C16 C4 H4B 109.5
C42 C4 H4B 109.5
H4A C4 H4B 108.1
H1W O1W H2W 102.8(8)

loop_
_geom_bond_atom_site_label_1
_geom_bond_atom_site_label_2
_geom_bond_distance
O1 C11 1.382(8)
O1 C101 1.448(9)
C11 C16 1.401(9)
C11 C12 1.404(9)
C12 C13 1.385(9)
C12 C1 1.511(9)
C13 C14 1.367(9)
C13 H13 0.9500
C14 C15 1.398(9)
C14 P1 1.793(6)
C15 C16 1.386(9)
C15 H15 0.9500
C16 C4 1.504(9)
C101 C102 1.471(11)
C101 H10A 0.9900
C101 H10B 0.9900
C102 C103 1.513(11)
C102 H10C 0.9900
C102 H10D 0.9900
C103 C104 1.487(12)
C103 H10E 0.9900
C103 H10F 0.9900
C104 H10G 0.9800
C104 H10H 0.9800
C104 H10I 0.9800
C121 O12 1.444(7)
C121 C122 1.485(11)
C121 H12A 0.9900
C121 H12B 0.9900
C122 H12C 0.9800
C122 H12D 0.9800
C122 H12E 0.9800
C131 O13 1.443(9)
C131 C132 1.463(12)
C131 H13A 0.9900
C131 H13B 0.9900
C132 H13C 0.9800
C132 H13D 0.9800
C132 H13E 0.9800
P1 O11 1.460(5)
P1 O13 1.567(5)
P1 O12 1.568(5)
C1 C26 1.497(9)
C1 H1A 0.9900
C1 H1B 0.9900
O2 C21 1.385(7)
O2 C201 1.442(7)
C21 C22 1.380(9)
C21 C26 1.402(9)
C22 C23 1.403(9)
C22 C2 1.520(9)
C23 C24 1.394(9)
C23 H23 0.9500
C24 C25 1.372(9)
C24 P2 1.774(7)
C25 C26 1.393(9)
C25 H25 0.9500
C201 C202 1.491(10)
C201 H20A 0.9900
C201 H20B 0.9900
C202 C203 1.491(10)
C202 H20C 0.9900
C202 H20D 0.9900
C203 C204 1.527(10)
C203 H20E 0.9900
C203 H20F 0.9900
C204 H20G 0.9800
C204 H20H 0.9800
C204 H20I 0.9800
C221 O22 1.387(10)
C221 C222 1.479(13)
C221 H22A 0.9900
C221 H22B 0.9900
C222 H22C 0.9800
C222 H22D 0.9800
C222 H22E 0.9800
C231 C232 1.379(13)
C231 O23 1.450(9)
C231 H23A 0.9900
C231 H23B 0.9900
C232 H23C 0.9800
C232 H23D 0.9800
C232 H23E 0.9800
P2 O21 1.460(5)
P2 O23 1.562(6)
P2 O22 1.593(6)
C2 C36 1.536(9)
C2 H2A 0.9900
C2 H2B 0.9900
O3 C31 1.375(8)
O3 C301 1.428(7)
C31 C36 1.386(9)
C31 C32 1.401(9)
C32 C33 1.390(9)
C32 C3 1.516(9)
C33 C34 1.391(9)
C33 H33 0.9500
C34 C35 1.396(9)
C34 P3 1.770(7)
C35 C36 1.367(9)
C35 H35 0.9500
C301 C302 1.513(9)
C301 H30A 0.9900
C301 H30B 0.9900
C302 C303 1.526(9)
C302 H30C 0.9900
C302 H30D 0.9900
C303 C304 1.538(9)
C303 H30E 0.9900
C303 H30F 0.9900
C304 H30G 0.9800
C304 H30H 0.9800
C304 H30I 0.9800
C321 C322 1.430(13)
C321 O32 1.455(10)
C321 H32A 0.9900
C321 H32B 0.9900
C322 H32C 0.9800
C322 H32D 0.9800
C322 H32E 0.9800
C331 O33 1.447(9)
C331 C332 1.486(12)
C331 H33A 0.9900
C331 H33B 0.9900
C332 H33C 0.9800
C332 H33D 0.9800
C332 H33E 0.9800
P3 O31 1.455(5)
P3 O32 1.562(5)
P3 O33 1.568(5)
C3 C46 1.525(8)
C3 H3A 0.9900
C3 H3B 0.9900
O4 C41 1.387(7)
O4 C401 1.458(8)
C41 C46 1.374(9)
C41 C42 1.403(9)
C42 C43 1.395(9)
C42 C4 1.513(9)
C43 C44 1.391(9)
C43 H43 0.9500
C44 C45 1.396(8)
C44 P4 1.780(7)
C45 C46 1.409(9)
C45 H45 0.9500
C401 C402 1.480(15)
C401 H40A 0.9900
C401 H40B 0.9900
C402 C403 1.556(19)
C402 H40C 0.9900
C402 H40D 0.9900
C403 C404 1.44(3)
C403 H40E 0.9900
C403 H40F 0.9900
C404 H40G 0.9800
C404 H40H 0.9800
C404 H40I 0.9800
C42' C43' 1.45(2)
C42' H42C 0.9900
C42' H42D 0.9900
C43' C44' 1.59(3)
C43' H43C 0.9900
C43' H43D 0.9900
C44' H44A 0.9800
C44' H44B 0.9800
C44' H44C 0.9800
C421 O42 1.420(7)
C421 C422 1.469(10)
C421 H42A 0.9900
C421 H42B 0.9900
C422 H42E 0.9800
C422 H42F 0.9800
C422 H42G 0.9800
C431 O43 1.447(8)
C431 C432 1.493(11)
C431 H43A 0.9900
C431 H43B 0.9900
C432 H43E 0.9800
C432 H43F 0.9800
C432 H43G 0.9800
P4 O41 1.468(4)
P4 O43 1.571(5)
P4 O42 1.572(5)
C4 H4A 0.9900
C4 H4B 0.9900
O1W H1W 0.896(5)
O1W H2W 0.896(5)

loop_
_geom_hbond_atom_site_label_D
_geom_hbond_atom_site_label_H
_geom_hbond_atom_site_label_A
_geom_hbond_distance_DH
_geom_hbond_distance_HA
_geom_hbond_distance_DA
_geom_hbond_angle_DHA
_geom_hbond_site_symmetry_A
O1W H1W O21 0.896(5) 1.92(3) 2.797(8) 167(10) .
O1W H2W O31 0.896(5) 1.96(2) 2.849(8) 172(11) 4_575

loop_
_geom_torsion_atom_site_label_1
_geom_torsion_atom_site_label_2
_geom_torsion_atom_site_label_3
_geom_torsion_atom_site_label_4
_geom_torsion
C101 O1 C11 C16 77.6(8)
C101 O1 C11 C12 -110.6(7)
O1 C11 C12 C13 -176.1(6)
C16 C11 C12 C13 -4.5(10)
O1 C11 C12 C1 -0.4(9)
C16 C11 C12 C1 171.2(6)
C11 C12 C13 C14 1.4(10)
C1 C12 C13 C14 -174.2(6)
C12 C13 C14 C15 0.3(10)
C12 C13 C14 P1 177.1(5)
C13 C14 C15 C16 1.0(10)
P1 C14 C15 C16 -175.7(5)
C14 C15 C16 C11 -3.9(10)
C14 C15 C16 C4 171.8(6)
O1 C11 C16 C15 177.1(6)
C12 C11 C16 C15 5.8(10)
O1 C11 C16 C4 1.5(10)
C12 C11 C16 C4 -169.8(6)
C11 O1 C101 C102 92.0(8)
O1 C101 C102 C103 172.4(7)
C101 C102 C103 C104 70.7(10)
C13 C14 P1 O11 -23.9(7)
C15 C14 P1 O11 152.9(5)
C13 C14 P1 O13 -151.8(5)
C15 C14 P1 O13 24.9(6)
C13 C14 P1 O12 101.8(6)
C15 C14 P1 O12 -81.4(6)
C122 C121 O12 P1 161.5(6)
O11 P1 O12 C121 -54.6(6)
O13 P1 O12 C121 71.0(5)
C14 P1 O12 C121 -179.3(5)
C132 C131 O13 P1 -162.5(7)
O11 P1 O13 C131 -55.5(5)
O12 P1 O13 C131 178.7(5)
C14 P1 O13 C131 71.7(5)
C13 C12 C1 C26 102.7(7)
C11 C12 C1 C26 -72.8(7)
C201 O2 C21 C22 -98.0(7)
C201 O2 C21 C26 84.9(7)
O2 C21 C22 C23 174.5(6)
C26 C21 C22 C23 -8.6(10)
O2 C21 C22 C2 -4.4(10)
C26 C21 C22 C2 172.5(6)
C21 C22 C23 C24 3.0(10)
C2 C22 C23 C24 -178.0(6)
C22 C23 C24 C25 2.9(10)
C22 C23 C24 P2 -173.8(5)
C23 C24 C25 C26 -3.7(10)
P2 C24 C25 C26 172.9(5)
C24 C25 C26 C21 -1.6(9)
C24 C25 C26 C1 176.8(6)
C22 C21 C26 C25 7.8(10)
O2 C21 C26 C25 -175.2(5)
C22 C21 C26 C1 -170.6(6)
O2 C21 C26 C1 6.4(9)
C12 C1 C26 C25 -54.8(8)
C12 C1 C26 C21 123.5(6)
C21 O2 C201 C202 -174.2(6)
O2 C201 C202 C203 -66.1(9)
C201 C202 C203 C204 175.6(7)
C25 C24 P2 O21 174.4(5)
C23 C24 P2 O21 -9.0(7)
C25 C24 P2 O23 46.8(6)
C23 C24 P2 O23 -136.6(5)
C25 C24 P2 O22 -60.7(6)
C23 C24 P2 O22 116.0(6)
C222 C221 O22 P2 -109.6(7)
O21 P2 O22 C221 20.3(7)
O23 P2 O22 C221 147.4(7)
C24 P2 O22 C221 -105.0(7)
C232 C231 O23 P2 169.9(8)
O21 P2 O23 C231 58.3(7)
O22 P2 O23 C231 -66.2(7)
C24 P2 O23 C231 -176.4(7)
C21 C22 C2 C36 -115.6(7)
C23 C22 C2 C36 65.5(8)
C301 O3 C31 C36 74.7(7)
C301 O3 C31 C32 -111.3(6)
O3 C31 C32 C33 179.9(5)
C36 C31 C32 C33 -6.0(9)
O3 C31 C32 C3 -3.0(8)
C36 C31 C32 C3 171.1(6)
C31 C32 C33 C34 2.1(9)
C3 C32 C33 C34 -174.9(6)
C32 C33 C34 C35 1.6(9)
C32 C33 C34 P3 -179.9(5)
C33 C34 C35 C36 -1.8(9)
P3 C34 C35 C36 179.8(5)
C34 C35 C36 C31 -2.0(9)
C34 C35 C36 C2 171.7(5)
O3 C31 C36 C35 179.8(5)
C32 C31 C36 C35 6.0(9)
O3 C31 C36 C2 6.2(9)
C32 C31 C36 C2 -167.6(5)
C22 C2 C36 C35 -109.6(7)
C22 C2 C36 C31 63.9(8)
C31 O3 C301 C302 88.6(7)
O3 C301 C302 C303 174.1(6)
C301 C302 C303 C304 -177.3(6)
C33 C34 P3 O31 -17.2(6)
C35 C34 P3 O31 161.2(5)
C33 C34 P3 O32 109.7(5)
C35 C34 P3 O32 -71.9(6)
C33 C34 P3 O33 -143.2(5)
C35 C34 P3 O33 35.2(6)
C322 C321 O32 P3 -173.7(7)
O31 P3 O32 C321 24.8(8)
O33 P3 O32 C321 149.6(7)
C34 P3 O32 C321 -102.6(7)
C332 C331 O33 P3 -98.9(8)
O31 P3 O33 C331 54.6(7)
O32 P3 O33 C331 -68.7(6)
C34 P3 O33 C331 179.7(6)
C33 C32 C3 C46 103.7(7)
C31 C32 C3 C46 -73.3(7)
C401 O4 C41 C46 88.9(7)
C401 O4 C41 C42 -89.3(7)
C46 C41 C42 C43 -3.9(9)
O4 C41 C42 C43 174.3(5)
C46 C41 C42 C4 172.3(6)
O4 C41 C42 C4 -9.5(9)
C41 C42 C43 C44 -1.2(9)
C4 C42 C43 C44 -177.5(6)
C42 C43 C44 C45 5.6(10)
C42 C43 C44 P4 -169.6(5)
C43 C44 C45 C46 -4.9(9)
P4 C44 C45 C46 170.2(5)
O4 C41 C46 C45 -173.7(5)
C42 C41 C46 C45 4.5(9)
O4 C41 C46 C3 9.2(9)
C42 C41 C46 C3 -172.7(6)
C44 C45 C46 C41 0.0(9)
C44 C45 C46 C3 177.3(6)
C32 C3 C46 C41 121.1(7)
C32 C3 C46 C45 -56.1(7)
C41 O4 C401 C402 151.9(8)
O4 C401 C402 C403 65.0(12)
C401 C402 C403 C404 174.5(14)
C43 C44 P4 O41 -21.7(6)
C45 C44 P4 O41 163.2(5)
C43 C44 P4 O43 -151.4(5)
C45 C44 P4 O43 33.5(6)
C43 C44 P4 O42 103.8(5)
C45 C44 P4 O42 -71.3(6)
C422 C421 O42 P4 89.6(7)
O41 P4 O42 C421 -16.2(7)
O43 P4 O42 C421 109.0(6)
C44 P4 O42 C421 -141.2(6)
C432 C431 O43 P4 -146.4(5)
O41 P4 O43 C431 -59.2(5)
O42 P4 O43 C431 176.1(5)
C44 P4 O43 C431 69.6(5)
C15 C16 C4 C42 -109.5(7)
C11 C16 C4 C42 66.0(8)
C43 C42 C4 C16 63.9(8)
C41 C42 C4 C16 -112.2(7)
